data_4122739
loop_
_publ_author_name
'Henkelis, James J.'
'Carruthers, Christopher J.'
'Chambers, Scott E.'
'Clowes, Rob'
'Cooper, Andrew I.'
'Fisher, Julie'
'Hardie, Michaele J.'

_publ_section_title
;
 Metallo-cryptophanes decorated with bis-N-heterocyclic carbene ligands:
 self-assembly and guest uptake into a nonporous crystalline lattice.
;
_journal_issue 41
_journal_name_full 'Journal of the American Chemical Society'
_journal_page_first 14393
_journal_page_last 14396
_journal_paper_doi 10.1021/ja508502u
_journal_volume 136
_journal_year 2014
_chemical_formula_sum 'C185 H174 B6 F24 N26 O34 Pd3'
_chemical_formula_weight 4145.56
_chemical_name_systematic
; 
di(tris(2-methyl-isonicotinoyl)-cyclotriguaiacylene}
tri[1,1'-methylenebis(3-(naphthalen-2-ylmethyl)-
imidazol-2-ylidene)]tripalladium(II) tetrafluoroborate 
;
_space_group_IT_number 176
_symmetry_cell_setting hexagonal
_symmetry_space_group_name_Hall '-P 6c'
_symmetry_space_group_name_H-M 'P 63/m'
_atom_sites_solution_hydrogens geom
_atom_sites_solution_primary direct
_atom_sites_solution_secondary difmap
_audit_creation_method SHELXL-97
_cell_angle_alpha 90.00
_cell_angle_beta 90.00
_cell_angle_gamma 120.00
_cell_formula_units_Z 2
_cell_length_a 25.2100(12)
_cell_length_b 25.2100(12)
_cell_length_c 20.5293(7)
_cell_measurement_temperature 100(2)
_cell_volume 11299.3(9)
_computing_structure_refinement 'SHELXL-97 (Sheldrick, 1997)'
_computing_structure_solution 'SHELXS-97 (Sheldrick, 1990)'
_diffrn_ambient_temperature 100(2)
_diffrn_measured_fraction_theta_full 0.981
_diffrn_measured_fraction_theta_max 0.981
_diffrn_radiation_monochromator graphite
_diffrn_radiation_source 'station I19 Diamond Light Source'
_diffrn_radiation_type synchrotron
_diffrn_radiation_wavelength 0.68890
_diffrn_reflns_av_R_equivalents 0.1494
_diffrn_reflns_av_sigmaI/netI 0.0584
_diffrn_reflns_limit_h_max 32
_diffrn_reflns_limit_h_min -32
_diffrn_reflns_limit_k_max 32
_diffrn_reflns_limit_k_min -32
_diffrn_reflns_limit_l_max 25
_diffrn_reflns_limit_l_min -17
_diffrn_reflns_number 95207
_diffrn_reflns_theta_full 26.35
_diffrn_reflns_theta_max 26.35
_diffrn_reflns_theta_min 0.90
_exptl_absorpt_coefficient_mu 0.322
_exptl_absorpt_correction_T_max 0.9593
_exptl_absorpt_correction_T_min 0.9384
_exptl_absorpt_correction_type multi-scan
_exptl_crystal_colour yellow
_exptl_crystal_density_diffrn 1.218
_exptl_crystal_density_method 'not measured'
_exptl_crystal_description needle
_exptl_crystal_F_000 4244
_exptl_crystal_size_max 0.20
_exptl_crystal_size_mid 0.13
_exptl_crystal_size_min 0.13
_platon_squeeze_details
;
Eight nitromethane per formula unit (16 per cell) were
included in the formula in accordance with TGA
;
_refine_diff_density_max 1.422
_refine_diff_density_min -0.720
_refine_diff_density_rms 0.119
_refine_ls_extinction_method none
_refine_ls_goodness_of_fit_ref 1.927
_refine_ls_hydrogen_treatment noref
_refine_ls_matrix_type full
_refine_ls_number_parameters 364
_refine_ls_number_reflns 8523
_refine_ls_number_restraints 0
_refine_ls_restrained_S_all 1.927
_refine_ls_R_factor_all 0.1835
_refine_ls_R_factor_gt 0.1417
_refine_ls_shift/su_max 0.002
_refine_ls_shift/su_mean 0.000
_refine_ls_structure_factor_coef Fsqd
_refine_ls_weighting_details 'calc w=1/[\s^2^(Fo^2^)+(0.1000P)^2^+0.0000P] where P=(Fo^2^+2Fc^2^)/3'
_refine_ls_weighting_scheme calc
_refine_ls_wR_factor_gt 0.3436
_refine_ls_wR_factor_ref 0.3647
_reflns_number_gt 5684
_reflns_number_total 8523
_reflns_threshold_expression >2sigma(I)
_cod_data_source_file ja508502u_si_007.cif
_cod_data_source_block c
_cod_depositor_comments
;Adding full bibliography for 4122738--4122744.cif.

The following automatic conversions were performed:

'_symmetry_cell_setting' tag value 'Haxagonal' was replaced with
'hexagonal' value as specified in the replacement file
'/home/robertas/cod-tools/perl-scripts/inputs/replacement_values.lst'.

Automatic conversion script
Id: cif_fix_values 3143 2015-03-26 13:38:13Z robertas 
;
_cod_original_sg_symbol_H-M P6(3)/m
_cod_database_code 4122739

loop_
_symmetry_equiv_pos_as_xyz
'x, y, z'
'x-y, x, z+1/2'
'-y, x-y, z'
'-x, -y, z+1/2'
'-x+y, -x, z'
'y, -x+y, z+1/2'
'-x, -y, -z'
'-x+y, -x, -z-1/2'
'y, -x+y, -z'
'x, y, -z-1/2'
'x-y, x, -z'
'-y, x-y, -z-1/2'

loop_
_atom_site_label
_atom_site_type_symbol
_atom_site_fract_x
_atom_site_fract_y
_atom_site_fract_z
_atom_site_U_iso_or_equiv
_atom_site_adp_type
_atom_site_occupancy
_atom_site_symmetry_multiplicity
_atom_site_calc_flag
_atom_site_refinement_flags
_atom_site_disorder_group
Pd1 Pd 0.95213(3) 0.19803(3) 0.2500 0.1020(4) Uani 1 2 d S .
F1 F 0.7481(10) -0.0296(12) 0.2500 0.219(8) Uiso 0.50 2 d SP 2
O1 O 0.8798(6) 0.4275(5) 0.4950(8) 0.323(9) Uani 1 1 d . .
N1 N 1.0594(3) 0.2026(3) 0.1923(3) 0.1138(16) Uani 1 1 d . .
C1 C 1.0927(4) 0.2381(4) 0.2500 0.109(3) Uani 1 2 d S .
H1A H 1.0948 0.2783 0.2500 0.131 Uiso 1 2 calc SR .
H1B H 1.1350 0.2450 0.2500 0.131 Uiso 1 2 calc SR .
B3 B 1.1322(7) 0.4476(7) 0.2500 0.127(4) Uiso 1 2 d S .
F2 F 0.8238(9) 0.0713(10) 0.2500 0.199(6) Uiso 0.50 2 d SP 1
O2 O 0.8381(3) 0.3099(3) 0.4921(3) 0.1479(19) Uani 1 1 d . .
N2 N 0.9833(3) 0.1428(2) 0.1342(3) 0.1084(15) Uani 1 1 d . .
C2 C 0.9999(3) 0.1801(3) 0.1864(3) 0.1064(18) Uani 1 1 d . .
B2 B 1.0000 0.0000 0.0000 0.115(6) Uiso 1 6 d S .
F3 F 0.8561(6) 0.0096(6) 0.2500 0.179(4) Uiso 0.67 2 d SP .
O3 O 0.7478(3) 0.2470(5) 0.4422(4) 0.204(4) Uani 1 1 d . .
N3 N 0.9055(3) 0.2199(2) 0.3216(2) 0.1029(14) Uani 1 1 d . .
C3 C 1.0831(4) 0.1795(4) 0.1456(4) 0.134(2) Uani 1 1 d . .
H3 H 1.1239 0.1874 0.1413 0.160 Uiso 1 1 calc R .
F9 F 0.7884(5) 0.0134(6) 0.3101(6) 0.179(4) Uiso 0.50 1 d P .
F4 F 1.0000 0.0000 0.0775(7) 0.120(4) Uiso 0.50 3 d SP .
C4 C 1.0350(5) 0.1440(4) 0.1089(4) 0.131(2) Uani 1 1 d . .
H4 H 1.0358 0.1227 0.0710 0.157 Uiso 1 1 calc R .
F5 F 1.0113(4) 0.0557(3) -0.0143(4) 0.115(2) Uiso 0.50 1 d P .
C5 C 0.9233(4) 0.1070(3) 0.1087(4) 0.129(2) Uani 1 1 d . .
H5A H 0.8931 0.0999 0.1433 0.155 Uiso 1 1 calc R .
H5B H 0.9172 0.0667 0.0949 0.155 Uiso 1 1 calc R .
F6 F 1.1963(5) 0.4718(5) 0.2500 0.208(3) Uiso 1 2 d S .
C6 C 0.9113(4) 0.1385(3) 0.0493(4) 0.122(2) Uani 1 1 d . .
F7 F 1.1080(4) 0.3861(4) 0.2500 0.172(3) Uiso 1 2 d S .
C7 C 0.9597(4) 0.1840(4) 0.0111(4) 0.130(2) Uani 1 1 d . .
H7 H 1.0007 0.1968 0.0233 0.156 Uiso 1 1 calc R .
F8 F 1.1149(3) 0.4675(3) 0.3020(4) 0.215(3) Uiso 1 1 d . .
C8 C 0.9501(4) 0.2091(4) -0.0404(5) 0.136(3) Uani 1 1 d . .
H8 H 0.9837 0.2394 -0.0647 0.164 Uiso 1 1 calc R .
C9 C 0.8901(5) 0.1908(4) -0.0590(4) 0.134(3) Uani 1 1 d . .
C10 C 0.8736(7) 0.2133(6) -0.1199(5) 0.170(4) Uani 1 1 d . .
H10 H 0.9058 0.2421 -0.1469 0.204 Uiso 1 1 calc R .
C11 C 0.8198(7) 0.1958(6) -0.1362(6) 0.159(4) Uani 1 1 d . .
H11 H 0.8117 0.2110 -0.1750 0.191 Uiso 1 1 calc R .
C12 C 0.7668(6) 0.1498(5) -0.0938(7) 0.168(4) Uani 1 1 d . .
H12 H 0.7255 0.1358 -0.1060 0.202 Uiso 1 1 calc R .
C13 C 0.7794(5) 0.1300(5) -0.0402(7) 0.172(4) Uani 1 1 d . .
H13 H 0.7466 0.1028 -0.0129 0.206 Uiso 1 1 calc R .
C14 C 0.8386(4) 0.1473(4) -0.0222(5) 0.137(3) Uani 1 1 d . .
C15 C 0.8552(4) 0.1228(3) 0.0340(4) 0.132(3) Uani 1 1 d . .
H15 H 0.8232 0.0937 0.0608 0.158 Uiso 1 1 calc R .
C16 C 0.7277(4) 0.4091(4) 0.6582(4) 0.151(3) Uani 1 1 d . .
H16A H 0.7056 0.3817 0.6952 0.181 Uiso 1 1 calc R .
H16B H 0.7598 0.4490 0.6756 0.181 Uiso 1 1 calc R .
C17 C 0.7358(4) 0.3178(4) 0.6139(4) 0.121(2) Uani 1 1 d . .
C18 C 0.7573(4) 0.3793(5) 0.6131(4) 0.133(3) Uani 1 1 d . .
C19 C 0.8043(5) 0.4165(4) 0.5707(6) 0.183(4) Uani 1 1 d . .
H19 H 0.8174 0.4589 0.5685 0.219 Uiso 1 1 calc R .
C20 C 0.8314(6) 0.3939(6) 0.5331(6) 0.185(5) Uani 1 1 d . .
C21 C 0.8089(5) 0.3320(5) 0.5341(5) 0.139(3) Uani 1 1 d . .
C22 C 0.7631(5) 0.2958(4) 0.5736(4) 0.124(2) Uani 1 1 d . .
H22 H 0.7490 0.2531 0.5737 0.149 Uiso 1 1 calc R .
C23 C 0.8022(6) 0.2707(6) 0.4477(4) 0.158(3) Uani 1 1 d . .
C24 C 0.8397(4) 0.2506(5) 0.4057(4) 0.134(3) Uani 1 1 d . .
C25 C 0.9029(4) 0.2851(4) 0.4022(4) 0.127(2) Uani 1 1 d . .
H25 H 0.9243 0.3194 0.4302 0.152 Uiso 1 1 calc R .
C26 C 0.9354(4) 0.2704(3) 0.3583(4) 0.118(2) Uani 1 1 d . .
C27 C 0.8450(3) 0.1840(4) 0.3273(4) 0.124(2) Uani 1 1 d . .
H27 H 0.8249 0.1469 0.3032 0.149 Uiso 1 1 calc R .
C28 C 0.8111(4) 0.1993(4) 0.3671(4) 0.131(2) Uani 1 1 d . .
H28 H 0.7678 0.1744 0.3681 0.157 Uiso 1 1 calc R .
C29 C 1.0023(4) 0.3084(4) 0.3539(4) 0.131(2) Uani 1 1 d . .
H29A H 1.0176 0.2920 0.3201 0.196 Uiso 1 1 calc R .
H29B H 1.0206 0.3082 0.3959 0.196 Uiso 1 1 calc R .
H29C H 1.0133 0.3505 0.3427 0.196 Uiso 1 1 calc R .
C30 C 0.9106(11) 0.4979(11) 0.5166(15) 0.41(2) Uani 1 1 d . .
H30A H 0.9459 0.5229 0.4885 0.610 Uiso 1 1 calc R .
H30B H 0.9242 0.5021 0.5620 0.610 Uiso 1 1 calc R .
H30C H 0.8806 0.5116 0.5124 0.610 Uiso 1 1 calc R .
B1 B 0.8035(12) 0.0189(13) 0.2500 0.145(7) Uiso 0.67 2 d SP .

loop_
_atom_site_aniso_label
_atom_site_aniso_U_11
_atom_site_aniso_U_22
_atom_site_aniso_U_33
_atom_site_aniso_U_23
_atom_site_aniso_U_13
_atom_site_aniso_U_12
Pd1 0.1073(5) 0.0938(5) 0.0922(6) 0.000 0.000 0.0409(4)
O1 0.321(13) 0.201(9) 0.51(2) 0.154(11) 0.267(15) 0.176(10)
N1 0.121(4) 0.101(3) 0.117(4) 0.005(3) 0.019(3) 0.054(3)
C1 0.103(6) 0.106(6) 0.110(7) 0.000 0.000 0.045(5)
O2 0.148(4) 0.181(5) 0.145(5) -0.034(4) -0.027(4) 0.105(4)
N2 0.117(4) 0.100(3) 0.097(4) 0.005(3) 0.005(3) 0.045(3)
C2 0.106(4) 0.094(4) 0.113(5) 0.001(3) 0.007(4) 0.045(3)
O3 0.146(5) 0.340(11) 0.175(6) -0.103(6) -0.047(4) 0.158(7)
N3 0.127(4) 0.106(3) 0.083(3) -0.003(3) -0.002(3) 0.064(3)
C3 0.128(6) 0.141(6) 0.137(7) 0.017(5) 0.012(5) 0.072(5)
C4 0.153(7) 0.144(6) 0.096(5) -0.005(4) -0.010(5) 0.075(6)
C5 0.146(6) 0.105(5) 0.120(6) -0.002(4) -0.001(5) 0.050(5)
C6 0.119(5) 0.107(5) 0.109(5) -0.028(4) -0.010(4) 0.033(4)
C7 0.140(6) 0.123(5) 0.099(6) 0.001(4) -0.002(5) 0.045(5)
C8 0.128(6) 0.146(7) 0.117(7) -0.005(5) -0.004(5) 0.054(5)
C9 0.176(9) 0.129(6) 0.105(6) -0.010(5) 0.002(6) 0.083(6)
C10 0.218(12) 0.194(10) 0.144(8) -0.023(7) -0.009(8) 0.137(10)
C11 0.186(10) 0.169(9) 0.166(9) -0.042(7) -0.041(8) 0.121(9)
C12 0.164(9) 0.141(8) 0.216(12) -0.055(8) -0.079(9) 0.088(7)
C13 0.169(9) 0.135(7) 0.216(11) -0.072(7) -0.073(8) 0.079(7)
C14 0.137(7) 0.142(7) 0.131(7) -0.038(6) -0.030(6) 0.069(6)
C15 0.129(6) 0.101(5) 0.132(6) -0.026(4) -0.001(5) 0.032(4)
C16 0.178(8) 0.172(7) 0.112(6) -0.064(5) -0.014(5) 0.094(6)
C17 0.134(6) 0.123(6) 0.102(5) -0.008(4) -0.029(4) 0.061(5)
C18 0.126(6) 0.148(7) 0.133(6) -0.033(5) -0.024(5) 0.074(6)
C19 0.162(8) 0.115(6) 0.239(12) 0.009(7) 0.048(9) 0.045(6)
C20 0.199(10) 0.175(10) 0.223(12) 0.001(8) 0.072(9) 0.126(9)
C21 0.164(8) 0.172(8) 0.119(6) -0.020(6) 0.011(6) 0.112(7)
C22 0.166(7) 0.142(6) 0.090(5) -0.026(5) -0.044(5) 0.096(6)
C23 0.171(9) 0.224(11) 0.108(6) -0.040(7) -0.012(6) 0.121(9)
C24 0.138(6) 0.173(8) 0.108(6) -0.024(5) -0.026(5) 0.091(6)
C25 0.136(6) 0.111(5) 0.125(6) -0.012(4) -0.024(5) 0.056(5)
C26 0.139(6) 0.111(5) 0.108(5) -0.008(4) -0.005(4) 0.066(5)
C27 0.099(4) 0.161(6) 0.103(5) -0.011(4) -0.003(4) 0.058(5)
C28 0.107(5) 0.159(7) 0.121(6) -0.022(5) -0.014(4) 0.062(5)
C29 0.130(6) 0.124(5) 0.114(5) -0.028(4) 0.007(4) 0.045(5)
C30 0.40(3) 0.28(2) 0.54(5) 0.14(3) 0.31(3) 0.17(2)

loop_
_atom_type_symbol
_atom_type_description
_atom_type_scat_dispersion_real
_atom_type_scat_dispersion_imag
_atom_type_scat_source
C C 0.0033 0.0016 'International Tables Vol C Tables 4.2.6.8 and 6.1.1.4'
H H 0.0000 0.0000 'International Tables Vol C Tables 4.2.6.8 and 6.1.1.4'
B B 0.0013 0.0007 'International Tables Vol C Tables 4.2.6.8 and 6.1.1.4'
N N 0.0061 0.0033 'International Tables Vol C Tables 4.2.6.8 and 6.1.1.4'
O O 0.0106 0.0060 'International Tables Vol C Tables 4.2.6.8 and 6.1.1.4'
F F 0.0171 0.0103 'International Tables Vol C Tables 4.2.6.8 and 6.1.1.4'
Pd Pd -0.9988 1.0072 'International Tables Vol C Tables 4.2.6.8 and 6.1.1.4'

loop_
_geom_angle_atom_site_label_1
_geom_angle_atom_site_label_2
_geom_angle_atom_site_label_3
_geom_angle
_geom_angle_site_symmetry_1
_geom_angle_site_symmetry_3
C2 Pd1 C2 82.7(4) 10_556 .
C2 Pd1 N3 176.7(3) 10_556 10_556
C2 Pd1 N3 94.7(2) . 10_556
C2 Pd1 N3 94.7(2) 10_556 .
C2 Pd1 N3 176.7(3) . .
N3 Pd1 N3 87.8(3) 10_556 .
B1 F1 F9 50.2(8) . .
B1 F1 F9 50.2(8) . 10_556
F9 F1 F9 99.0(15) . 10_556
C20 O1 C30 108.9(11) . .
C2 N1 C3 112.8(7) . .
C2 N1 C1 121.2(6) . .
C3 N1 C1 124.9(7) . .
N1 C1 N1 107.5(7) . 10_556
F8 B3 F8 105.5(12) . 10_556
F8 B3 F7 112.5(9) . .
F8 B3 F7 112.5(9) 10_556 .
F8 B3 F6 110.7(8) . .
F8 B3 F6 110.7(8) 10_556 .
F7 B3 F6 104.9(11) . .
B1 F2 F9 46.0(7) . .
B1 F2 F9 46.0(7) . 10_556
F9 F2 F9 88.2(12) . 10_556
C23 O2 C21 114.8(8) . .
C2 N2 C4 108.7(6) . .
C2 N2 C5 126.9(7) . .
C4 N2 C5 124.5(7) . .
N1 C2 N2 105.4(6) . .
N1 C2 Pd1 122.2(5) . .
N2 C2 Pd1 132.2(5) . .
F5 B2 F5 115.2(2) 11_545 9_665
F5 B2 F5 115.2(2) 11_545 7_755
F5 B2 F5 115.2(2) 9_665 7_755
F5 B2 F5 64.8(2) 11_545 .
F5 B2 F5 64.8(2) 9_665 .
F5 B2 F5 179.997(1) 7_755 .
F5 B2 F5 179.998(2) 11_545 5_765
F5 B2 F5 64.8(2) 9_665 5_765
F5 B2 F5 64.8(2) 7_755 5_765
F5 B2 F5 115.2(2) . 5_765
F5 B2 F5 64.8(2) 11_545 3_645
F5 B2 F5 180.0(13) 9_665 3_645
F5 B2 F5 64.8(2) 7_755 3_645
F5 B2 F5 115.2(2) . 3_645
F5 B2 F5 115.2(2) 5_765 3_645
F5 B2 F4 102.8(3) 11_545 7_755
F5 B2 F4 102.8(3) 9_665 7_755
F5 B2 F4 102.8(3) 7_755 7_755
F5 B2 F4 77.2(3) . 7_755
F5 B2 F4 77.2(3) 5_765 7_755
F5 B2 F4 77.2(3) 3_645 7_755
F5 B2 F4 77.2(3) 11_545 .
F5 B2 F4 77.2(3) 9_665 .
F5 B2 F4 77.2(3) 7_755 .
F5 B2 F4 102.8(3) . .
F5 B2 F4 102.8(3) 5_765 .
F5 B2 F4 102.8(3) 3_645 .
F4 B2 F4 180.0 7_755 .
C27 N3 C26 120.3(6) . .
C27 N3 Pd1 118.6(5) . .
C26 N3 Pd1 120.9(5) . .
C4 C3 N1 103.5(8) . .
B1 F9 F1 52.5(13) . .
B1 F9 F2 40.5(12) . .
F1 F9 F2 84.9(10) . .
C3 C4 N2 109.5(8) . .
B2 F5 F5 57.60(12) . 9_665
B2 F5 F5 57.60(12) . 11_545
F5 F5 F5 104.0(7) 9_665 11_545
N2 C5 C6 112.4(6) . .
C15 C6 C7 118.5(9) . .
C15 C6 C5 119.3(8) . .
C7 C6 C5 122.3(8) . .
C8 C7 C6 122.8(9) . .
C7 C8 C9 119.3(9) . .
C8 C9 C14 121.9(9) . .
C8 C9 C10 123.7(10) . .
C14 C9 C10 114.3(10) . .
C11 C10 C9 122.8(13) . .
C10 C11 C12 120.1(12) . .
C13 C12 C11 118.6(10) . .
C12 C13 C14 122.4(13) . .
C13 C14 C9 121.7(11) . .
C13 C14 C15 124.8(11) . .
C9 C14 C15 113.4(8) . .
C6 C15 C14 123.9(8) . .
C17 C16 C18 106.2(5) 3_655 .
C22 C17 C18 117.6(9) . .
C22 C17 C16 119.4(8) . 5_665
C18 C17 C16 123.1(9) . 5_665
C17 C18 C19 119.7(9) . .
C17 C18 C16 121.0(9) . .
C19 C18 C16 119.3(9) . .
C20 C19 C18 121.5(10) . .
O1 C20 C19 124.8(12) . .
O1 C20 C21 117.3(9) . .
C19 C20 C21 118.0(11) . .
C22 C21 C20 120.9(8) . .
C22 C21 O2 123.1(10) . .
C20 C21 O2 116.0(10) . .
C21 C22 C17 122.3(8) . .
O3 C23 O2 128.8(8) . .
O3 C23 C24 121.5(9) . .
O2 C23 C24 109.3(9) . .
C28 C24 C25 117.3(8) . .
C28 C24 C23 120.9(9) . .
C25 C24 C23 121.7(9) . .
C24 C25 C26 120.9(7) . .
N3 C26 C25 119.5(7) . .
N3 C26 C29 120.2(7) . .
C25 C26 C29 120.2(7) . .
N3 C27 C28 121.6(7) . .
C27 C28 C24 120.1(8) . .
F2 B1 F9 93.5(15) . .
F2 B1 F9 93.5(15) . 10_556
F9 B1 F9 150(3) . 10_556
F2 B1 F1 136(3) . .
F9 B1 F1 77.3(14) . .
F9 B1 F1 77.3(14) 10_556 .
F2 B1 F3 105(2) . .
F9 B1 F3 103.1(13) . .
F9 B1 F3 103.1(13) 10_556 .
F1 B1 F3 118(2) . .

loop_
_geom_bond_atom_site_label_1
_geom_bond_atom_site_label_2
_geom_bond_distance
_geom_bond_site_symmetry_2
Pd1 C2 1.977(7) 10_556
Pd1 C2 1.977(7) .
Pd1 N3 2.120(5) 10_556
Pd1 N3 2.120(5) .
F1 B1 1.32(3) .
F1 F9 1.622(19) .
F1 F9 1.622(19) 10_556
O1 C20 1.334(13) .
O1 C30 1.60(3) .
N1 C2 1.316(8) .
N1 C3 1.402(10) .
N1 C1 1.468(8) .
C1 N1 1.468(8) 10_556
B3 F8 1.340(10) .
B3 F8 1.340(10) 10_556
B3 F7 1.354(16) .
B3 F6 1.414(16) .
F2 B1 1.15(3) .
F2 F9 1.773(19) .
F2 F9 1.773(19) 10_556
O2 C23 1.315(11) .
O2 C21 1.416(9) .
N2 C2 1.346(8) .
N2 C4 1.391(10) .
N2 C5 1.418(9) .
B2 F5 1.319(7) 11_545
B2 F5 1.319(7) 9_665
B2 F5 1.319(7) 7_755
B2 F5 1.319(7) .
B2 F5 1.319(7) 5_765
B2 F5 1.319(7) 3_645
B2 F4 1.590(14) 7_755
B2 F4 1.590(14) .
F3 B1 1.46(3) .
O3 C23 1.198(12) .
N3 C27 1.333(9) .
N3 C26 1.340(8) .
C3 C4 1.324(11) .
F9 B1 1.278(14) .
F5 F5 1.413(9) 9_665
F5 F5 1.413(9) 11_545
C5 C6 1.564(11) .
C6 C15 1.301(11) .
C6 C7 1.421(11) .
C7 C8 1.315(13) .
C8 C9 1.398(12) .
C9 C14 1.427(12) .
C9 C10 1.515(14) .
C10 C11 1.244(14) .
C11 C12 1.530(16) .
C12 C13 1.310(15) .
C13 C14 1.379(13) .
C14 C15 1.466(12) .
C16 C17 1.564(12) 3_655
C16 C18 1.594(11) .
C17 C22 1.359(11) .
C17 C18 1.363(12) .
C17 C16 1.564(12) 5_665
C18 C19 1.388(13) .
C19 C20 1.333(14) .
C20 C21 1.370(14) .
C21 C22 1.331(12) .
C23 C24 1.539(12) .
C24 C28 1.374(11) .
C24 C25 1.384(11) .
C25 C26 1.388(11) .
C26 C29 1.468(10) .
C27 C28 1.370(10) .
B1 F9 1.278(14) 10_556

loop_
_platon_squeeze_void_nr
_platon_squeeze_void_average_x
_platon_squeeze_void_average_y
_platon_squeeze_void_average_z
_platon_squeeze_void_volume
_platon_squeeze_void_count_electrons
_platon_squeeze_void_content
1 0.333 0.667 -0.250 1830 473 ' '
2 0.667 0.333 0.250 1830 476 ' '
3 0.000 1.000 0.250 92 10 ' '
4 0.000 0.000 0.750 92 10 ' '
